data_7206224
loop_
_publ_author_name
'Pilati, Tullio'
'Cozzi, Franco'

_publ_section_title
;
 Structures of hydro-, chloro-, and bromo-substituted maleimides and
 2,6-diaminopyridines, and of some of their 1&#x2009;:&#x2009;1
 heterodimers
;
_journal_issue 14
_journal_name_full CrystEngComm
_journal_page_first 4549
_journal_paper_doi 10.1039/c1ce05166k
_journal_volume 13
_journal_year 2011
_chemical_formula_moiety 'C5 H8 N3 1+, C4 Cl2 O2 1-'
_chemical_formula_sum 'C9 H8 Cl2 N4 O2'
_chemical_formula_weight 275.09
_chemical_name_systematic
;
?
;
_space_group_IT_number 2
_symmetry_cell_setting triclinic
_symmetry_space_group_name_Hall '-P 1'
_symmetry_space_group_name_H-M 'P -1'
_atom_sites_solution_hydrogens difmap
_atom_sites_solution_primary direct
_atom_sites_solution_secondary difmap
_audit_creation_method SHELXL-97
_cell_angle_alpha 97.018(18)
_cell_angle_beta 96.799(18)
_cell_angle_gamma 96.993(17)
_cell_formula_units_Z 2
_cell_length_a 3.7835(18)
_cell_length_b 11.450(6)
_cell_length_c 13.799(7)
_cell_measurement_reflns_used 3192
_cell_measurement_temperature 296(2)
_cell_measurement_theta_max 27.43
_cell_measurement_theta_min 2.19
_cell_volume 583.5(5)
_computing_cell_refinement 'Bruker SAINT'
_computing_data_collection 'Bruker SMART'
_computing_data_reduction 'Bruker SAINT'
_computing_molecular_graphics
;
ORTEP-3 (Farrugia, L.J. (1997) Jour. Appl. Cryst. 30, 565)
Mercury (Macrae, C. F., Edgington, P. R., McCabe, P., Pidcock, E.,
Shields, G. P., Taylor, R., Towler, M. & van de Streek, J. (2006).
J. Appl. Cryst. 39, 453-457
;
_computing_publication_material 'SHELXL-97 (Sheldrick, 1997)'
_computing_structure_refinement 'SHELXL-97 (Sheldrick, G. M. (2008). Acta Cryst. A64, 112-122)'
_computing_structure_solution
;
SIR2002 (Burla, M. C., Camalli, M., Carrozzini, B., Cascarano, G. L.,
Giacovazzo, C., Polidori, G. & Spagna, R. (2003).
J. Appl. Cryst. 36, 1103.)
;
_diffrn_ambient_temperature 296(2)
_diffrn_measured_fraction_theta_full 0.985
_diffrn_measured_fraction_theta_max 0.864
_diffrn_measurement_device_type 'Bruker APEX-II CCD area detector'
_diffrn_measurement_method '\f and \w scans'
_diffrn_radiation_monochromator graphite
_diffrn_radiation_source 'fine-focus sealed tube'
_diffrn_radiation_type MoK\a
_diffrn_radiation_wavelength 0.71073
_diffrn_reflns_av_R_equivalents 0.0280
_diffrn_reflns_av_sigmaI/netI 0.0372
_diffrn_reflns_limit_h_max 4
_diffrn_reflns_limit_h_min -4
_diffrn_reflns_limit_k_max 15
_diffrn_reflns_limit_k_min -15
_diffrn_reflns_limit_l_max 18
_diffrn_reflns_limit_l_min -18
_diffrn_reflns_number 6856
_diffrn_reflns_theta_full 25.00
_diffrn_reflns_theta_max 29.75
_diffrn_reflns_theta_min 1.50
_diffrn_standards_decay_% 0.00
_exptl_absorpt_coefficient_mu 0.551
_exptl_absorpt_correction_T_max 0.7459
_exptl_absorpt_correction_T_min 0.5806
_exptl_absorpt_correction_type multi-scan
_exptl_absorpt_process_details 'Bruker (2001). SADABS. Bruker AXS Inc., Madison, Wisconsin, USA.'
_exptl_crystal_colour 'pale yellow'
_exptl_crystal_density_diffrn 1.566
_exptl_crystal_density_method 'not measured'
_exptl_crystal_description needle
_exptl_crystal_F_000 280
_exptl_crystal_size_max 0.48
_exptl_crystal_size_mid 0.15
_exptl_crystal_size_min 0.12
_refine_diff_density_max 0.262
_refine_diff_density_min -0.264
_refine_diff_density_rms 0.044
_refine_ls_extinction_method none
_refine_ls_goodness_of_fit_ref 1.028
_refine_ls_hydrogen_treatment refall
_refine_ls_matrix_type full
_refine_ls_number_parameters 186
_refine_ls_number_reflns 2874
_refine_ls_number_restraints 0
_refine_ls_restrained_S_all 1.028
_refine_ls_R_factor_all 0.0650
_refine_ls_R_factor_gt 0.0403
_refine_ls_shift/su_max 0.000
_refine_ls_shift/su_mean 0.000
_refine_ls_structure_factor_coef Fsqd
_refine_ls_weighting_details 'w=1/[\s^2^(Fo^2^)+(0.0439P)^2^+0.1711P] where P=(Fo^2^+2Fc^2^)/3'
_refine_ls_weighting_scheme calc
_refine_ls_wR_factor_gt 0.0952
_refine_ls_wR_factor_ref 0.1093
_reflns_number_gt 2011
_reflns_number_total 2874
_reflns_threshold_expression I>2\s(I)
_cod_data_source_file c1ce05166k.txt
_cod_data_source_block cz13
_cod_database_code 7206224

loop_
_symmetry_equiv_pos_as_xyz
'x, y, z'
'-x, -y, -z'

loop_
_atom_site_label
_atom_site_type_symbol
_atom_site_fract_x
_atom_site_fract_y
_atom_site_fract_z
_atom_site_U_iso_or_equiv
_atom_site_adp_type
_atom_site_occupancy
_atom_site_symmetry_multiplicity
_atom_site_calc_flag
_atom_site_refinement_flags
_atom_site_disorder_assembly
_atom_site_disorder_group
N1 N 0.3846(4) 0.38910(14) 0.25301(11) 0.0387(4) Uani 1 1 d . . .
H1 H 0.322(6) 0.463(2) 0.2513(15) 0.054(6) Uiso 1 1 d . . .
N2 N 0.4903(6) 0.3967(2) 0.09346(15) 0.0636(6) Uani 1 1 d . . .
H2A H 0.421(7) 0.463(3) 0.096(2) 0.076(9) Uiso 1 1 d . . .
H2B H 0.553(6) 0.365(2) 0.040(2) 0.064(7) Uiso 1 1 d . . .
N3 N 0.2625(6) 0.4022(2) 0.41227(14) 0.0538(5) Uani 1 1 d . . .
H3A H 0.210(6) 0.469(2) 0.4083(17) 0.053(7) Uiso 1 1 d . . .
H3B H 0.228(7) 0.372(2) 0.463(2) 0.071(8) Uiso 1 1 d . . .
C1 C 0.4814(5) 0.33445(18) 0.16843(14) 0.0429(4) Uani 1 1 d . . .
C2 C 0.5642(6) 0.2199(2) 0.16743(18) 0.0537(6) Uani 1 1 d . . .
H2 H 0.628(6) 0.1835(19) 0.1117(16) 0.052(6) Uiso 1 1 d . . .
C3 C 0.5468(6) 0.1673(2) 0.2512(2) 0.0582(6) Uani 1 1 d . . .
H3 H 0.613(6) 0.089(2) 0.2510(17) 0.066(7) Uiso 1 1 d . . .
C4 C 0.4458(6) 0.2231(2) 0.33543(19) 0.0538(5) Uani 1 1 d . . .
H4 H 0.449(6) 0.189(2) 0.3888(18) 0.064(7) Uiso 1 1 d . . .
C5 C 0.3615(5) 0.33753(17) 0.33572(14) 0.0409(4) Uani 1 1 d . . .
Cl1 Cl -0.01625(18) 0.89440(6) 0.12661(5) 0.0690(2) Uani 1 1 d . . .
Cl2 Cl -0.12140(17) 0.90876(5) 0.37791(5) 0.0663(2) Uani 1 1 d . . .
O1 O 0.2414(4) 0.64324(14) 0.09471(10) 0.0605(4) Uani 1 1 d . . .
O2 O 0.0566(5) 0.65554(15) 0.41313(11) 0.0649(5) Uani 1 1 d . . .
N4 N 0.1761(5) 0.61362(14) 0.25374(12) 0.0470(4) Uani 1 1 d . . .
C6 C 0.1623(5) 0.67489(17) 0.17598(14) 0.0419(4) Uani 1 1 d . . .
C7 C 0.0388(5) 0.79327(17) 0.20545(15) 0.0424(4) Uani 1 1 d . . .
C8 C -0.0062(5) 0.79794(17) 0.29867(15) 0.0423(4) Uani 1 1 d . . .
C9 C 0.0771(5) 0.68171(18) 0.33089(14) 0.0440(5) Uani 1 1 d . . .

loop_
_atom_site_aniso_label
_atom_site_aniso_U_11
_atom_site_aniso_U_22
_atom_site_aniso_U_33
_atom_site_aniso_U_23
_atom_site_aniso_U_13
_atom_site_aniso_U_12
N1 0.0423(9) 0.0385(9) 0.0368(9) 0.0037(7) 0.0103(7) 0.0077(7)
N2 0.0928(16) 0.0659(14) 0.0398(11) 0.0065(10) 0.0289(11) 0.0234(12)
N3 0.0727(13) 0.0573(13) 0.0358(10) 0.0126(9) 0.0174(9) 0.0113(10)
C1 0.0404(10) 0.0507(11) 0.0371(10) -0.0013(8) 0.0101(8) 0.0068(8)
C2 0.0501(13) 0.0522(13) 0.0574(14) -0.0076(11) 0.0107(10) 0.0128(10)
C3 0.0532(13) 0.0427(12) 0.0772(17) 0.0035(11) 0.0001(11) 0.0135(10)
C4 0.0577(14) 0.0489(12) 0.0561(14) 0.0186(11) 0.0018(11) 0.0064(10)
C5 0.0377(10) 0.0479(11) 0.0367(10) 0.0082(8) 0.0042(8) 0.0020(8)
Cl1 0.0776(4) 0.0641(4) 0.0735(4) 0.0329(3) 0.0130(3) 0.0169(3)
Cl2 0.0680(4) 0.0628(4) 0.0672(4) -0.0139(3) 0.0146(3) 0.0227(3)
O1 0.0797(11) 0.0687(10) 0.0376(8) 0.0042(7) 0.0249(8) 0.0147(8)
O2 0.0841(12) 0.0809(11) 0.0406(9) 0.0199(8) 0.0253(8) 0.0271(9)
N4 0.0618(11) 0.0453(9) 0.0398(9) 0.0082(7) 0.0186(8) 0.0173(8)
C6 0.0438(11) 0.0450(10) 0.0374(10) 0.0043(8) 0.0099(8) 0.0051(8)
C7 0.0384(10) 0.0436(10) 0.0455(11) 0.0076(8) 0.0068(8) 0.0041(8)
C8 0.0373(10) 0.0449(10) 0.0444(11) 0.0002(8) 0.0083(8) 0.0082(8)
C9 0.0453(11) 0.0520(11) 0.0375(11) 0.0077(9) 0.0116(8) 0.0104(9)

loop_
_atom_type_symbol
_atom_type_description
_atom_type_scat_dispersion_real
_atom_type_scat_dispersion_imag
_atom_type_scat_source
C C 0.0033 0.0016 'International Tables Vol C Tables 4.2.6.8 and 6.1.1.4'
H H 0.0000 0.0000 'International Tables Vol C Tables 4.2.6.8 and 6.1.1.4'
N N 0.0061 0.0033 'International Tables Vol C Tables 4.2.6.8 and 6.1.1.4'
O O 0.0106 0.0060 'International Tables Vol C Tables 4.2.6.8 and 6.1.1.4'
Cl Cl 0.1484 0.1585 'International Tables Vol C Tables 4.2.6.8 and 6.1.1.4'

loop_
_geom_angle_atom_site_label_1
_geom_angle_atom_site_label_2
_geom_angle_atom_site_label_3
_geom_angle
_geom_angle_site_symmetry_1
_geom_angle_site_symmetry_3
_geom_angle_publ_flag
C5 N1 C1 123.95(18) . . ?
C5 N1 H1 119.3(14) . . ?
C1 N1 H1 116.7(14) . . ?
C1 N2 H2A 121.3(19) . . ?
C1 N2 H2B 118.4(17) . . ?
H2A N2 H2B 120(3) . . ?
C5 N3 H3A 121.1(16) . . ?
C5 N3 H3B 120.5(18) . . ?
H3A N3 H3B 118(2) . . ?
N2 C1 N1 116.74(19) . . ?
N2 C1 C2 125.2(2) . . ?
N1 C1 C2 118.07(19) . . ?
C3 C2 C1 118.5(2) . . ?
C3 C2 H2 123.2(14) . . ?
C1 C2 H2 118.3(14) . . ?
C2 C3 C4 122.7(2) . . ?
C2 C3 H3 118.3(14) . . ?
C4 C3 H3 119.0(14) . . ?
C3 C4 C5 118.4(2) . . ?
C3 C4 H4 120.9(16) . . ?
C5 C4 H4 120.5(17) . . ?
N3 C5 N1 116.90(19) . . ?
N3 C5 C4 124.8(2) . . ?
N1 C5 C4 118.29(19) . . ?
C6 N4 C9 108.06(16) . . ?
O1 C6 N4 126.75(19) . . ?
O1 C6 C7 123.99(18) . . ?
N4 C6 C7 109.24(16) . . ?
C8 C7 C6 106.69(17) . . ?
C8 C7 Cl1 130.32(16) . . ?
C6 C7 Cl1 122.98(15) . . ?
C7 C8 C9 107.15(17) . . ?
C7 C8 Cl2 130.72(17) . . ?
C9 C8 Cl2 122.11(15) . . ?
O2 C9 N4 126.71(19) . . ?
O2 C9 C8 124.46(18) . . ?
N4 C9 C8 108.84(17) . . ?

loop_
_geom_bond_atom_site_label_1
_geom_bond_atom_site_label_2
_geom_bond_distance
_geom_bond_site_symmetry_2
_geom_bond_publ_flag
N1 C5 1.354(2) . ?
N1 C1 1.366(2) . ?
N1 H1 0.91(2) . ?
N2 C1 1.328(3) . ?
N2 H2A 0.83(3) . ?
N2 H2B 0.85(3) . ?
N3 C5 1.332(3) . ?
N3 H3A 0.81(2) . ?
N3 H3B 0.84(3) . ?
C1 C2 1.384(3) . ?
C2 C3 1.371(4) . ?
C2 H2 0.90(2) . ?
C3 C4 1.374(3) . ?
C3 H3 0.96(2) . ?
C4 C5 1.386(3) . ?
C4 H4 0.87(2) . ?
Cl1 C7 1.697(2) . ?
Cl2 C8 1.704(2) . ?
O1 C6 1.219(2) . ?
O2 C9 1.217(2) . ?
N4 C6 1.351(3) . ?
N4 C9 1.358(2) . ?
C6 C7 1.512(3) . ?
C7 C8 1.313(3) . ?
C8 C9 1.510(3) . ?

loop_
_geom_torsion_atom_site_label_1
_geom_torsion_atom_site_label_2
_geom_torsion_atom_site_label_3
_geom_torsion_atom_site_label_4
_geom_torsion
_geom_torsion_site_symmetry_1
_geom_torsion_site_symmetry_2
_geom_torsion_site_symmetry_3
_geom_torsion_site_symmetry_4
_geom_torsion_publ_flag
C5 N1 C1 N2 179.76(19) . . . . ?
C5 N1 C1 C2 -0.7(3) . . . . ?
N2 C1 C2 C3 179.2(2) . . . . ?
N1 C1 C2 C3 -0.3(3) . . . . ?
C1 C2 C3 C4 0.9(4) . . . . ?
C2 C3 C4 C5 -0.6(4) . . . . ?
C1 N1 C5 N3 -179.83(19) . . . . ?
C1 N1 C5 C4 1.0(3) . . . . ?
C3 C4 C5 N3 -179.5(2) . . . . ?
C3 C4 C5 N1 -0.3(3) . . . . ?
C9 N4 C6 O1 178.1(2) . . . . ?
C9 N4 C6 C7 -0.7(2) . . . . ?
O1 C6 C7 C8 -177.3(2) . . . . ?
N4 C6 C7 C8 1.5(2) . . . . ?
O1 C6 C7 Cl1 2.0(3) . . . . ?
N4 C6 C7 Cl1 -179.26(14) . . . . ?
C6 C7 C8 C9 -1.5(2) . . . . ?
Cl1 C7 C8 C9 179.27(15) . . . . ?
C6 C7 C8 Cl2 176.60(15) . . . . ?
Cl1 C7 C8 Cl2 -2.6(3) . . . . ?
C6 N4 C9 O2 179.7(2) . . . . ?
C6 N4 C9 C8 -0.2(2) . . . . ?
C7 C8 C9 O2 -178.8(2) . . . . ?
Cl2 C8 C9 O2 2.9(3) . . . . ?
C7 C8 C9 N4 1.2(2) . . . . ?
Cl2 C8 C9 N4 -177.11(15) . . . . ?

loop_
_cod_related_entry_id
_cod_related_entry_database
_cod_related_entry_code
1 ChemSpider 30653788
